data_2216448
loop_
_publ_author_name
'Shengchun Chen'
'Qun Chen'
'Qi Liu'
'Chao Li'
'Mingyang He'

_publ_section_title <i>N</i>,<i>N</i>'-[(2,3,5,6-Tetrafluoro-1,4-phenylene)dimethylene]bis(pyridine-3-carboxamide)
_journal_coeditor_code FL2170
_journal_issue 12
_journal_name_full 'Acta Crystallographica Section E'
_journal_page_first o4550
_journal_page_last o4550
_journal_paper_doi 10.1107/S1600536807052968
_journal_volume 63
_journal_year 2007
_chemical_formula_iupac 'C20 H14 F4 N4 O2'
_chemical_formula_moiety 'C20 H14 F4 N4 O2'
_chemical_formula_sum 'C20 H14 F4 N4 O2'
_chemical_formula_weight 418.35
_chemical_name_systematic N,N'-[(2,3,5,6-Tetrafluoro-1,4-phenylene)dimethylene]bis(pyridine-3-carboxamide)
_space_group_IT_number 14
_symmetry_cell_setting monoclinic
_symmetry_space_group_name_Hall '-P 2yn'
_symmetry_space_group_name_H-M 'P 1 21/n 1'
_atom_sites_solution_hydrogens geom
_atom_sites_solution_primary direct
_atom_sites_solution_secondary difmap
_audit_creation_method SHELXL-97
_cell_angle_alpha 90.00
_cell_angle_beta 107.542(2)
_cell_angle_gamma 90.00
_cell_formula_units_Z 2
_cell_length_a 11.5786(18)
_cell_length_b 5.0624(8)
_cell_length_c 16.259(3)
_cell_measurement_reflns_used 2571
_cell_measurement_temperature 296(2)
_cell_measurement_theta_max 27.48
_cell_measurement_theta_min 2.63
_cell_volume 908.7(3)
_computing_cell_refinement 'SMART (Bruker, 2000)'
_computing_data_collection 'SMART (Bruker, 2000)'
_computing_data_reduction 'SAINT (Bruker, 2000)'
_computing_molecular_graphics 'SHELXTL (Bruker, 2000)'
_computing_publication_material 'SHELXTL (Bruker, 2000)'
_computing_structure_refinement 'SHELXTL (Bruker, 2000)'
_computing_structure_solution 'SHELXTL (Bruker, 2000)'
_diffrn_ambient_temperature 296(2)
_diffrn_measured_fraction_theta_full 0.996
_diffrn_measured_fraction_theta_max 0.996
_diffrn_measurement_device_type 'Bruker SMART CCD area-detector'
_diffrn_measurement_method '\f and \w'
_diffrn_radiation_monochromator graphite
_diffrn_radiation_source 'fine-focus sealed tube'
_diffrn_radiation_type MoK\a
_diffrn_radiation_wavelength 0.71073
_diffrn_reflns_av_R_equivalents 0.0300
_diffrn_reflns_av_sigmaI/netI 0.0272
_diffrn_reflns_limit_h_max 12
_diffrn_reflns_limit_h_min -14
_diffrn_reflns_limit_k_max 6
_diffrn_reflns_limit_k_min -6
_diffrn_reflns_limit_l_max 20
_diffrn_reflns_limit_l_min -20
_diffrn_reflns_number 6640
_diffrn_reflns_theta_full 25.98
_diffrn_reflns_theta_max 25.98
_diffrn_reflns_theta_min 1.92
_exptl_absorpt_coefficient_mu 0.129
_exptl_absorpt_correction_T_max 0.9746
_exptl_absorpt_correction_T_min 0.9205
_exptl_absorpt_correction_type multi-scan
_exptl_absorpt_process_details '(SADABS; Bruker, 2000)'
_exptl_crystal_colour colorless
_exptl_crystal_density_diffrn 1.529
_exptl_crystal_density_method 'not measured'
_exptl_crystal_description block
_exptl_crystal_F_000 428
_exptl_crystal_size_max 0.30
_exptl_crystal_size_mid 0.22
_exptl_crystal_size_min 0.20
_refine_diff_density_max 0.290
_refine_diff_density_min -0.212
_refine_ls_extinction_method none
_refine_ls_goodness_of_fit_ref 1.074
_refine_ls_hydrogen_treatment constr
_refine_ls_matrix_type full
_refine_ls_number_parameters 136
_refine_ls_number_reflns 1773
_refine_ls_number_restraints 0
_refine_ls_restrained_S_all 1.074
_refine_ls_R_factor_all 0.0496
_refine_ls_R_factor_gt 0.0387
_refine_ls_shift/su_max 0.000
_refine_ls_shift/su_mean 0.000
_refine_ls_structure_factor_coef Fsqd
_refine_ls_weighting_details 'calc w=1/[\s^2^(Fo^2^)+(0.0586P)^2^+0.1844P] where P=(Fo^2^+2Fc^2^)/3'
_refine_ls_weighting_scheme calc
_refine_ls_wR_factor_gt 0.1058
_refine_ls_wR_factor_ref 0.1144
_reflns_number_gt 1404
_reflns_number_total 1773
_reflns_threshold_expression I>2\s(I)
_cod_data_source_file fl2170.cif
_cod_data_source_block I
_cod_depositor_comments
;
The following automatic conversions were performed:
'_symmetry_cell_setting' value 'Monoclinic' changed to 'monoclinic'
according to '/home/saulius/struct/CIF-dictionaries/cif_core.dic'
dictionary named 'cif_core.dic' version 2.4.1 from 2010-06-29.

Automatic conversion script
Id: cif_fix_enum 1527 2010-12-29 10:47:43Z saulius 

The following automatic conversions were performed:

'_symmetry_cell_setting' value 'Monoclinic' changed to 'monoclinic'
according to /home/saulius/struct/CIF-dictionaries/cif_core.dic
dictionary named 'cif_core.dic' version 2.4.1 from 2010-06-29.

Automatic conversion script
Id: cif_fix_values 1715 2011-07-08 13:25:40Z adriana 
;
_cod_original_sg_symbol_H-M 'P 21/n'
_cod_database_code 2216448
_cod_database_fobs_code 2216448

loop_
_symmetry_equiv_pos_as_xyz
'x, y, z'
'-x+1/2, y+1/2, -z+1/2'
'-x, -y, -z'
'x-1/2, -y-1/2, z-1/2'

loop_
_atom_site_type_symbol
_atom_site_label
_atom_site_fract_x
_atom_site_fract_y
_atom_site_fract_z
_atom_site_U_iso_or_equiv
_atom_site_adp_type
_atom_site_calc_flag
_atom_site_refinement_flags
_atom_site_occupancy
C C1 -0.01866(18) 0.7509(4) 0.42095(12) 0.0526(5) Uani d . 1
H H1 0.0435 0.6357 0.4485 0.063 Uiso calc R 1
C C2 0.00636(15) 0.9465(3) 0.36923(10) 0.0407(4) Uani d . 1
C C3 -0.08646(18) 1.1198(4) 0.32969(13) 0.0565(5) Uani d . 1
H H3 -0.0737 1.2565 0.2952 0.068 Uiso calc R 1
C C4 -0.19833(19) 1.0860(5) 0.34242(16) 0.0711(6) Uani d . 1
H H4 -0.2624 1.1986 0.3163 0.085 Uiso calc R 1
C C5 -0.21302(19) 0.8842(5) 0.39409(15) 0.0679(6) Uani d . 1
H H5 -0.2888 0.8628 0.4018 0.081 Uiso calc R 1
C C6 0.12896(15) 0.9802(3) 0.35843(9) 0.0398(4) Uani d . 1
C C7 0.31486(16) 0.7658(4) 0.35275(12) 0.0500(5) Uani d . 1
H H7A 0.3118 0.8649 0.3011 0.060 Uiso calc R 1
H H7B 0.3386 0.5863 0.3446 0.060 Uiso calc R 1
C C8 0.40972(14) 0.8866(3) 0.42843(10) 0.0416(4) Uani d . 1
C C9 0.48355(15) 1.0911(4) 0.41885(10) 0.0436(4) Uani d . 1
C C10 0.57003(15) 1.2033(3) 0.48758(11) 0.0440(4) Uani d . 1
F F1 0.47180(10) 1.1882(3) 0.33916(7) 0.0647(4) Uani d . 1
F F2 0.63628(10) 1.4047(2) 0.47259(7) 0.0634(3) Uani d . 1
N N1 -0.12611(16) 0.7170(4) 0.43392(13) 0.0666(5) Uani d . 1
N N2 0.19512(12) 0.7617(3) 0.36334(9) 0.0446(4) Uani d . 1
H H2 0.1656 0.6133 0.3731 0.053 Uiso calc R 1
O O1 0.16693(12) 1.1983(2) 0.34513(8) 0.0538(4) Uani d . 1

loop_
_atom_site_aniso_label
_atom_site_aniso_U_11
_atom_site_aniso_U_22
_atom_site_aniso_U_33
_atom_site_aniso_U_12
_atom_site_aniso_U_13
_atom_site_aniso_U_23
C1 0.0505(10) 0.0499(11) 0.0591(11) 0.0030(8) 0.0188(8) 0.0070(8)
C2 0.0428(9) 0.0354(8) 0.0418(8) -0.0019(7) 0.0094(7) -0.0051(6)
C3 0.0541(11) 0.0443(10) 0.0677(12) 0.0037(8) 0.0131(9) 0.0066(9)
C4 0.0484(12) 0.0623(13) 0.0976(17) 0.0137(10) 0.0143(11) 0.0004(12)
C5 0.0520(12) 0.0644(13) 0.0943(16) -0.0019(10) 0.0327(11) -0.0092(12)
C6 0.0469(9) 0.0346(8) 0.0353(7) -0.0031(7) 0.0086(6) -0.0022(6)
C7 0.0452(10) 0.0524(11) 0.0525(10) 0.0013(8) 0.0150(8) -0.0106(8)
C8 0.0352(8) 0.0440(9) 0.0468(9) 0.0046(7) 0.0142(7) -0.0024(7)
C9 0.0415(9) 0.0486(10) 0.0434(8) 0.0060(7) 0.0172(7) 0.0066(7)
C10 0.0384(9) 0.0434(9) 0.0538(10) -0.0004(7) 0.0194(7) 0.0039(7)
F1 0.0635(7) 0.0837(9) 0.0476(6) -0.0021(6) 0.0176(5) 0.0156(5)
F2 0.0598(7) 0.0565(7) 0.0756(7) -0.0147(5) 0.0228(5) 0.0111(5)
N1 0.0610(11) 0.0634(11) 0.0858(12) -0.0028(9) 0.0378(9) 0.0053(9)
N2 0.0395(8) 0.0359(8) 0.0553(8) -0.0033(6) 0.0097(6) -0.0026(6)
O1 0.0645(8) 0.0373(7) 0.0662(8) -0.0054(6) 0.0298(6) 0.0024(5)

loop_
_atom_type_symbol
_atom_type_description
_atom_type_scat_dispersion_real
_atom_type_scat_dispersion_imag
_atom_type_scat_source
C C 0.0033 0.0016 'International Tables Vol C Tables 4.2.6.8 and 6.1.1.4'
H H 0.0000 0.0000 'International Tables Vol C Tables 4.2.6.8 and 6.1.1.4'
N N 0.0061 0.0033 'International Tables Vol C Tables 4.2.6.8 and 6.1.1.4'
O O 0.0106 0.0060 'International Tables Vol C Tables 4.2.6.8 and 6.1.1.4'
F F 0.0171 0.0103 'International Tables Vol C Tables 4.2.6.8 and 6.1.1.4'

loop_
_geom_angle_atom_site_label_1
_geom_angle_atom_site_label_2
_geom_angle_atom_site_label_3
_geom_angle_site_symmetry_1
_geom_angle_site_symmetry_3
_geom_angle
N1 C1 C2 . . 124.32(18)
N1 C1 H1 . . 117.8
C2 C1 H1 . . 117.8
C1 C2 C3 . . 117.34(17)
C1 C2 C6 . . 122.26(15)
C3 C2 C6 . . 120.35(16)
C4 C3 C2 . . 118.86(19)
C4 C3 H3 . . 120.6
C2 C3 H3 . . 120.6
C5 C4 C3 . . 118.7(2)
C5 C4 H4 . . 120.6
C3 C4 H4 . . 120.6
N1 C5 C4 . . 124.17(19)
N1 C5 H5 . . 117.9
C4 C5 H5 . . 117.9
O1 C6 N2 . . 121.66(15)
O1 C6 C2 . . 121.73(15)
N2 C6 C2 . . 116.61(14)
N2 C7 C8 . . 113.35(14)
N2 C7 H7A . . 108.9
C8 C7 H7A . . 108.9
N2 C7 H7B . . 108.9
C8 C7 H7B . . 108.9
H7A C7 H7B . . 107.7
C9 C8 C10 . 3_676 115.43(15)
C9 C8 C7 . . 122.33(15)
C10 C8 C7 3_676 . 122.23(16)
F1 C9 C10 . . 117.73(15)
F1 C9 C8 . . 119.54(15)
C10 C9 C8 . . 122.73(15)
F2 C10 C9 . . 118.78(15)
F2 C10 C8 . 3_676 119.39(15)
C9 C10 C8 . 3_676 121.83(15)
C5 N1 C1 . . 116.57(18)
C6 N2 C7 . . 122.31(15)
C6 N2 H2 . . 118.8
C7 N2 H2 . . 118.8

loop_
_geom_bond_atom_site_label_1
_geom_bond_atom_site_label_2
_geom_bond_site_symmetry_2
_geom_bond_distance
C1 N1 . 1.334(3)
C1 C2 . 1.385(3)
C1 H1 . 0.9300
C2 C3 . 1.386(3)
C2 C6 . 1.492(2)
C3 C4 . 1.383(3)
C3 H3 . 0.9300
C4 C5 . 1.366(3)
C4 H4 . 0.9300
C5 N1 . 1.325(3)
C5 H5 . 0.9300
C6 O1 . 1.231(2)
C6 N2 . 1.334(2)
C7 N2 . 1.448(2)
C7 C8 . 1.510(2)
C7 H7A . 0.9700
C7 H7B . 0.9700
C8 C9 . 1.381(2)
C8 C10 3_676 1.391(2)
C9 F1 . 1.3536(19)
C9 C10 . 1.378(2)
C10 F2 . 1.3416(19)
C10 C8 3_676 1.391(2)
N2 H2 . 0.8600

loop_
_geom_hbond_atom_site_label_D
_geom_hbond_atom_site_label_H
_geom_hbond_atom_site_label_A
_geom_hbond_site_symmetry_A
_geom_hbond_distance_DH
_geom_hbond_distance_HA
_geom_hbond_distance_DA
_geom_hbond_angle_DHA
_geom_hbond_publ_flag
N2 H2 O1 1_545 0.86 2.15 2.8761(19) 141.8 yes
C1 H1 N1 3_566 0.93 2.58 3.407(3) 148.0 yes
C7 H7A O1 2_545 0.97 2.60 3.305(3) 129.4 yes

loop_
_geom_torsion_atom_site_label_1
_geom_torsion_atom_site_label_2
_geom_torsion_atom_site_label_3
_geom_torsion_atom_site_label_4
_geom_torsion_site_symmetry_1
_geom_torsion_site_symmetry_4
_geom_torsion
N1 C1 C2 C3 . . 1.0(3)
N1 C1 C2 C6 . . 178.54(17)
C1 C2 C3 C4 . . -1.2(3)
C6 C2 C3 C4 . . -178.74(17)
C2 C3 C4 C5 . . 0.5(3)
C3 C4 C5 N1 . . 0.4(4)
C1 C2 C6 O1 . . -149.22(17)
C3 C2 C6 O1 . . 28.2(2)
C1 C2 C6 N2 . . 31.2(2)
C3 C2 C6 N2 . . -151.37(16)
N2 C7 C8 C9 . . -126.32(18)
N2 C7 C8 C10 . 3_676 54.7(2)
C10 C8 C9 F1 3_676 . 178.81(14)
C7 C8 C9 F1 . . -0.2(2)
C10 C8 C9 C10 3_676 . -1.2(3)
C7 C8 C9 C10 . . 179.73(16)
F1 C9 C10 F2 . . 1.2(2)
C8 C9 C10 F2 . . -178.75(15)
F1 C9 C10 C8 . 3_676 -178.73(15)
C8 C9 C10 C8 . 3_676 1.3(3)
C4 C5 N1 C1 . . -0.6(3)
C2 C1 N1 C5 . . -0.1(3)
O1 C6 N2 C7 . . -0.5(2)
C2 C6 N2 C7 . . 179.06(14)
C8 C7 N2 C6 . . 72.3(2)
